data_8104899
loop_
_publ_author_name
'Liu, Xin'
'Zhao, Han-Lin'
'Jiang, Jin-Ke'
'Ma, Si-Yu'
'Li, Yong'
'Li, Yu-Jie'

_publ_section_title
;
 Crystal structure of catena-poly[(\m2-3-amino-benzenedisulfonato-\k2
 N:O)-bis (3-methyl-isoquinoline-\kN)silver(I)], C26H24N3O3SAg
;
_journal_issue 1
_journal_name_full 'Zeitschrift f\"ur Kristallographie - New Crystal Structures'
_journal_page_first 121
_journal_page_last 123
_journal_paper_doi 10.1515/ncrs-2020-0437
_journal_volume 236
_journal_year 2021
_chemical_formula_moiety 'C26 H24 Ag N3 O3 S'
_chemical_formula_sum 'C26 H24 Ag N3 O3 S'
_chemical_formula_weight 566.41
_space_group_crystal_system monoclinic
_space_group_IT_number 14
_space_group_name_Hall '-P 2ybc'
_space_group_name_H-M_alt 'P 1 21/c 1'
_atom_sites_solution_hydrogens mixed
_cell_angle_alpha 90
_cell_angle_beta 99.214(6)
_cell_angle_gamma 90
_cell_formula_units_Z 4
_cell_length_a 13.1936(9)
_cell_length_b 11.0544(7)
_cell_length_c 16.3653(9)
_cell_measurement_reflns_used 1685
_cell_measurement_temperature 293(2)
_cell_measurement_theta_max 29.1613
_cell_measurement_theta_min 3.2839
_cell_volume 2356.0(3)
_computing_cell_refinement
;
CrysAlisPro, Agilent Technologies,
Version 1.171.35.21 (release 20-01-2012 CrysAlis171 .NET)
(compiled Jan 23 2012,18:06:46)
;
_computing_data_collection
;
CrysAlisPro, Agilent Technologies,
Version 1.171.35.21 (release 20-01-2012 CrysAlis171 .NET)
(compiled Jan 23 2012,18:06:46)
;
_computing_data_reduction
;
CrysAlisPro, Agilent Technologies,
Version 1.171.35.21 (release 20-01-2012 CrysAlis171 .NET)
(compiled Jan 23 2012,18:06:46)
;
_computing_molecular_graphics 'Olex2 1.3-alpha (Dolomanov et al., 2009)'
_computing_publication_material 'Olex2 1.3-alpha (Dolomanov et al., 2009)'
_computing_structure_refinement 'SHELXL 2014/7 (Sheldrick, 2015)'
_computing_structure_solution 'SHELXT 2014/5 (Sheldrick, 2014)'
_diffrn_ambient_temperature 293(2)
_diffrn_measured_fraction_theta_full 0.994
_diffrn_measured_fraction_theta_max 0.847
_diffrn_measurement_device_type 'multiwire proportional'
_diffrn_measurement_method 'phi and omega scans'
_diffrn_radiation_type MoK\a
_diffrn_radiation_wavelength 0.71073
_diffrn_reflns_av_R_equivalents 0.0407
_diffrn_reflns_av_unetI/netI 0.0731
_diffrn_reflns_Laue_measured_fraction_full 0.994
_diffrn_reflns_Laue_measured_fraction_max 0.847
_diffrn_reflns_limit_h_max 11
_diffrn_reflns_limit_h_min -18
_diffrn_reflns_limit_k_max 14
_diffrn_reflns_limit_k_min -13
_diffrn_reflns_limit_l_max 22
_diffrn_reflns_limit_l_min -16
_diffrn_reflns_number 10272
_diffrn_reflns_point_group_measured_fraction_full 0.994
_diffrn_reflns_point_group_measured_fraction_max 0.847
_diffrn_reflns_theta_full 25.000
_diffrn_reflns_theta_max 29.324
_diffrn_reflns_theta_min 3.124
_exptl_absorpt_coefficient_mu 0.978
_exptl_absorpt_correction_T_max 1.00000
_exptl_absorpt_correction_T_min 0.96009
_exptl_absorpt_correction_type multi-scan
_exptl_absorpt_process_details
;
CrysAlisPro, Agilent Technologies,
Version 1.171.35.21 (release 20-01-2012 CrysAlis171 .NET)
(compiled Jan 23 2012,18:06:46)
Empirical absorption correction using spherical harmonics,
 implemented in SCALE3 ABSPACK scaling algorithm.
;
_exptl_crystal_colour colorless
_exptl_crystal_density_diffrn 1.597
_exptl_crystal_density_method 'not measured'
_exptl_crystal_description block
_exptl_crystal_F_000 1152
_exptl_crystal_size_max 0.2
_exptl_crystal_size_mid 0.15
_exptl_crystal_size_min 0.11
_refine_diff_density_max 0.563
_refine_diff_density_min -0.535
_refine_diff_density_rms 0.082
_refine_ls_extinction_coef .
_refine_ls_extinction_method none
_refine_ls_goodness_of_fit_ref 1.058
_refine_ls_hydrogen_treatment mixed
_refine_ls_matrix_type full
_refine_ls_number_parameters 315
_refine_ls_number_reflns 5475
_refine_ls_number_restraints 1
_refine_ls_restrained_S_all 1.058
_refine_ls_R_factor_all 0.1042
_refine_ls_R_factor_gt 0.0495
_refine_ls_shift/su_max 0.001
_refine_ls_shift/su_mean 0.000
_refine_ls_structure_factor_coef Fsqd
_refine_ls_weighting_details 'w=1/[\s^2^(Fo^2^)+(0.0317P)^2^] where P=(Fo^2^+2Fc^2^)/3'
_refine_ls_weighting_scheme calc
_refine_ls_wR_factor_gt 0.0840
_refine_ls_wR_factor_ref 0.1080
_reflns_Friedel_coverage 0.000
_reflns_Friedel_fraction_full .
_reflns_Friedel_fraction_max .
_reflns_number_gt 3263
_reflns_number_total 5475
_reflns_threshold_expression 'I > 2\s(I)'
_cod_data_source_file suppl_j_ncrs-2020-0437_suppl.cif
_cod_data_source_block p21c
_cod_database_code 8104899
_shelx_space_group_comment
;
The symmetry employed for this shelxl refinement is uniquely defined
by the following loop, which should always be used as a source of
symmetry information in preference to the above space-group names.
They are only intended as comments.
;
_shelx_estimated_absorpt_t_max 0.900
_shelx_estimated_absorpt_t_min 0.828
_olex2_refinement_description
;
1. Fixed Uiso
 At 1.2 times of:
  All C(H) groups, All N(H,H) groups
 At 1.5 times of:
  All C(H,H,H) groups
2. Restrained distances
 N1-H1B
 0.8 with sigma of 0.01
3.a Aromatic/amide H refined with riding coordinates:
 C2(H2), C4(H4), C6(H6), C7(H7), C5(H5), C17(H17), C19(H19), C9(H9), C22(H22),
 C14(H14), C20(H20), C21(H21), C24(H24), C10(H10), C11(H11), C12(H12)
3.b Idealised Me refined as rotating group:
 C16(H16A,H16B,H16C), C26(H26A,H26B,H26C)
;

loop_
_space_group_symop_operation_xyz
'x, y, z'
'-x, y+1/2, -z+1/2'
'-x, -y, -z'
'x, -y-1/2, z-1/2'

loop_
_atom_site_label
_atom_site_type_symbol
_atom_site_fract_x
_atom_site_fract_y
_atom_site_fract_z
_atom_site_U_iso_or_equiv
_atom_site_adp_type
_atom_site_occupancy
_atom_site_site_symmetry_order
_atom_site_calc_flag
_atom_site_refinement_flags_posn
_atom_site_refinement_flags_adp
_atom_site_refinement_flags_occupancy
_atom_site_disorder_assembly
_atom_site_disorder_group
Ag1 Ag 0.78252(3) 0.41021(3) 0.47837(2) 0.05579(14) Uani 1 1 d . . . . .
S1 S 0.92810(8) 0.15306(8) 0.16332(5) 0.0391(3) Uani 1 1 d . . . . .
O1 O 0.8200(2) 0.1533(3) 0.12837(15) 0.0603(8) Uani 1 1 d . . . . .
N1 N 0.9456(3) 0.3536(3) 0.44953(18) 0.0429(9) Uani 1 1 d D . . . .
H1A H 0.977(3) 0.408(3) 0.428(2) 0.051 Uiso 1 1 d . U . . .
H1B H 0.976(3) 0.340(4) 0.4952(12) 0.051 Uiso 1 1 d D U . . .
O2 O 0.9788(3) 0.2607(3) 0.14550(15) 0.0653(9) Uani 1 1 d . . . . .
N2 N 0.6650(3) 0.2701(3) 0.4187(2) 0.0456(8) Uani 1 1 d . . . . .
O3 O 0.9766(3) 0.0441(3) 0.14198(16) 0.0722(10) Uani 1 1 d . . . . .
N3 N 0.7536(3) 0.6072(3) 0.4994(2) 0.0478(9) Uani 1 1 d . . . . .
C2 C 0.9405(3) 0.2521(3) 0.31745(19) 0.0324(8) Uani 1 1 d . . . . .
H2 H 0.9462 0.3262 0.2917 0.039 Uiso 1 1 calc R U . . .
C1 C 0.9306(3) 0.1475(3) 0.27163(19) 0.0307(8) Uani 1 1 d . . . . .
C3 C 0.9418(3) 0.2468(3) 0.40205(19) 0.0342(9) Uani 1 1 d . . . . .
C4 C 0.9326(3) 0.1361(3) 0.4390(2) 0.0395(9) Uani 1 1 d . . . . .
H4 H 0.9329 0.1317 0.4958 0.047 Uiso 1 1 calc R U . . .
C6 C 0.9222(3) 0.0371(3) 0.3087(2) 0.0376(9) Uani 1 1 d . . . . .
H6 H 0.9160 -0.0335 0.2773 0.045 Uiso 1 1 calc R U . . .
C7 C 0.6819(3) 0.2071(3) 0.3542(2) 0.0440(10) Uani 1 1 d . . . . .
H7 H 0.7375 0.2292 0.3290 0.053 Uiso 1 1 calc R U . . .
C8 C 0.6223(3) 0.1093(3) 0.3207(2) 0.0450(10) Uani 1 1 d . . . . .
C18 C 0.7805(3) 0.7791(3) 0.5895(2) 0.0418(10) Uani 1 1 d . . . . .
C5 C 0.9231(3) 0.0323(3) 0.3923(2) 0.0414(10) Uani 1 1 d . . . . .
H5 H 0.9172 -0.0420 0.4178 0.050 Uiso 1 1 calc R U . . .
C23 C 0.7494(3) 0.8564(3) 0.5223(3) 0.0439(10) Uani 1 1 d . . . . .
C17 C 0.7815(3) 0.6560(4) 0.5726(2) 0.0467(10) Uani 1 1 d . . . . .
H17 H 0.8036 0.6041 0.6166 0.056 Uiso 1 1 calc R U . . .
C13 C 0.5393(3) 0.0763(4) 0.3590(3) 0.0504(11) Uani 1 1 d . . . . .
C19 C 0.8120(3) 0.8275(4) 0.6679(3) 0.0570(12) Uani 1 1 d . . . . .
H19 H 0.8314 0.7763 0.7128 0.068 Uiso 1 1 calc R U . . .
C9 C 0.6449(4) 0.0423(4) 0.2520(3) 0.0562(12) Uani 1 1 d . . . . .
H9 H 0.6999 0.0643 0.2261 0.067 Uiso 1 1 calc R U . . .
C25 C 0.7201(4) 0.6836(4) 0.4343(2) 0.0545(11) Uani 1 1 d . . . . .
C22 C 0.7505(4) 0.9823(4) 0.5366(3) 0.0588(12) Uani 1 1 d . . . . .
H22 H 0.7282 1.0347 0.4930 0.071 Uiso 1 1 calc R U . . .
C15 C 0.5823(4) 0.2392(4) 0.4545(3) 0.0547(11) Uani 1 1 d . . . . .
C14 C 0.5205(4) 0.1457(4) 0.4258(3) 0.0622(12) Uani 1 1 d . . . . .
H14 H 0.4642 0.1275 0.4514 0.075 Uiso 1 1 calc R U . . .
C20 C 0.8146(4) 0.9498(5) 0.6791(3) 0.0679(14) Uani 1 1 d . . . . .
H20 H 0.8372 0.9820 0.7313 0.081 Uiso 1 1 calc R U . . .
C21 C 0.7832(4) 1.0271(4) 0.6120(4) 0.0659(14) Uani 1 1 d . . . . .
H21 H 0.7852 1.1104 0.6200 0.079 Uiso 1 1 calc R U . . .
C24 C 0.7189(4) 0.8046(4) 0.4450(3) 0.0580(12) Uani 1 1 d . . . . .
H24 H 0.6972 0.8542 0.3997 0.070 Uiso 1 1 calc R U . . .
C10 C 0.5864(5) -0.0531(5) 0.2248(3) 0.0755(15) Uani 1 1 d . . . . .
H10 H 0.6002 -0.0964 0.1791 0.091 Uiso 1 1 calc R U . . .
C11 C 0.5057(5) -0.0875(5) 0.2642(4) 0.0817(17) Uani 1 1 d . . . . .
H11 H 0.4674 -0.1555 0.2453 0.098 Uiso 1 1 calc R U . . .
C12 C 0.4810(4) -0.0257(5) 0.3289(3) 0.0732(15) Uani 1 1 d . . . . .
H12 H 0.4258 -0.0502 0.3537 0.088 Uiso 1 1 calc R U . . .
C16 C 0.5663(4) 0.3162(5) 0.5276(3) 0.0861(17) Uani 1 1 d . . . . .
H16A H 0.6246 0.3085 0.5706 0.129 Uiso 1 1 calc R U . . .
H16B H 0.5057 0.2898 0.5480 0.129 Uiso 1 1 calc R U . . .
H16C H 0.5584 0.3993 0.5107 0.129 Uiso 1 1 calc R U . . .
C26 C 0.6853(6) 0.6236(5) 0.3528(3) 0.104(2) Uani 1 1 d . . . . .
H26A H 0.7419 0.5812 0.3358 0.155 Uiso 1 1 calc R U . . .
H26B H 0.6603 0.6837 0.3122 0.155 Uiso 1 1 calc R U . . .
H26C H 0.6313 0.5673 0.3581 0.155 Uiso 1 1 calc R U . . .

loop_
_atom_site_aniso_label
_atom_site_aniso_U_11
_atom_site_aniso_U_22
_atom_site_aniso_U_33
_atom_site_aniso_U_23
_atom_site_aniso_U_13
_atom_site_aniso_U_12
Ag1 0.0755(3) 0.0423(2) 0.0493(2) -0.00646(14) 0.00930(18) 0.00272(17)
S1 0.0590(7) 0.0344(5) 0.0252(5) -0.0023(4) 0.0109(5) 0.0016(5)
O1 0.060(2) 0.087(2) 0.0313(14) -0.0003(14) -0.0011(14) -0.0036(17)
N1 0.061(3) 0.046(2) 0.0243(16) -0.0042(16) 0.0142(16) -0.0095(18)
O2 0.107(3) 0.0584(18) 0.0343(15) 0.0015(13) 0.0217(16) -0.0316(18)
N2 0.039(2) 0.0464(19) 0.051(2) -0.0001(16) 0.0062(17) 0.0023(16)
O3 0.117(3) 0.0602(19) 0.0415(16) -0.0073(14) 0.0188(18) 0.0385(19)
N3 0.062(2) 0.0384(19) 0.045(2) 0.0027(16) 0.0152(18) 0.0073(16)
C2 0.040(2) 0.0291(18) 0.0307(18) 0.0039(15) 0.0134(17) -0.0010(16)
C1 0.036(2) 0.0315(19) 0.0243(17) -0.0009(15) 0.0051(16) 0.0011(16)
C3 0.041(2) 0.040(2) 0.0227(17) -0.0026(16) 0.0093(16) 0.0001(17)
C4 0.048(3) 0.045(2) 0.0253(18) 0.0099(18) 0.0062(18) 0.0047(19)
C6 0.048(3) 0.0308(19) 0.034(2) 0.0015(16) 0.0068(18) 0.0063(17)
C7 0.041(3) 0.046(2) 0.044(2) 0.006(2) 0.0044(19) -0.0017(19)
C8 0.040(3) 0.046(2) 0.047(2) 0.0045(19) 0.000(2) 0.0016(19)
C18 0.037(2) 0.039(2) 0.051(2) -0.0011(19) 0.009(2) 0.0017(18)
C5 0.047(3) 0.035(2) 0.044(2) 0.0115(18) 0.012(2) 0.0024(18)
C23 0.036(2) 0.036(2) 0.062(3) 0.005(2) 0.015(2) 0.0002(18)
C17 0.053(3) 0.045(2) 0.043(2) 0.004(2) 0.007(2) 0.011(2)
C13 0.040(3) 0.053(3) 0.056(3) 0.005(2) 0.001(2) 0.000(2)
C19 0.057(3) 0.057(3) 0.057(3) -0.004(2) 0.009(2) 0.001(2)
C9 0.049(3) 0.066(3) 0.050(3) -0.005(2) -0.001(2) -0.005(2)
C25 0.068(3) 0.051(3) 0.045(2) 0.004(2) 0.013(2) 0.004(2)
C22 0.058(3) 0.044(3) 0.077(3) 0.009(2) 0.018(3) -0.003(2)
C15 0.043(3) 0.064(3) 0.059(3) -0.003(2) 0.014(2) 0.009(2)
C14 0.044(3) 0.071(3) 0.076(3) 0.003(3) 0.022(3) -0.004(2)
C20 0.055(3) 0.068(3) 0.081(3) -0.025(3) 0.012(3) -0.012(3)
C21 0.054(3) 0.043(3) 0.105(4) -0.006(3) 0.025(3) -0.008(2)
C24 0.073(3) 0.048(3) 0.053(3) 0.014(2) 0.011(2) 0.003(2)
C10 0.073(4) 0.079(4) 0.068(3) -0.018(3) -0.008(3) -0.009(3)
C11 0.074(4) 0.075(4) 0.085(4) -0.016(3) -0.020(3) -0.023(3)
C12 0.056(3) 0.079(4) 0.083(4) 0.005(3) 0.005(3) -0.025(3)
C16 0.076(4) 0.101(4) 0.090(4) -0.023(3) 0.038(3) 0.000(3)
C26 0.178(7) 0.085(4) 0.042(3) -0.005(3) 0.001(4) 0.018(4)

loop_
_atom_type_symbol
_atom_type_description
_atom_type_scat_dispersion_real
_atom_type_scat_dispersion_imag
_atom_type_scat_source
C C 0.0033 0.0016 'International Tables Vol C Tables 4.2.6.8 and 6.1.1.4'
H H 0.0000 0.0000 'International Tables Vol C Tables 4.2.6.8 and 6.1.1.4'
Ag Ag -0.8971 1.1015 'International Tables Vol C Tables 4.2.6.8 and 6.1.1.4'
N N 0.0061 0.0033 'International Tables Vol C Tables 4.2.6.8 and 6.1.1.4'
O O 0.0106 0.0060 'International Tables Vol C Tables 4.2.6.8 and 6.1.1.4'
S S 0.1246 0.1234 'International Tables Vol C Tables 4.2.6.8 and 6.1.1.4'

loop_
_geom_angle_atom_site_label_1
_geom_angle_atom_site_label_2
_geom_angle_atom_site_label_3
_geom_angle
_geom_angle_site_symmetry_1
_geom_angle_site_symmetry_3
N1 Ag1 O1 94.46(10) . 4_566
N2 Ag1 O1 103.85(11) . 4_566
N2 Ag1 N1 108.14(12) . .
N3 Ag1 O1 97.61(11) . 4_566
N3 Ag1 N1 118.05(13) . .
N3 Ag1 N2 126.83(12) . .
O1 S1 C1 104.76(17) . .
O2 S1 O1 112.58(19) . .
O2 S1 O3 114.3(2) . .
O2 S1 C1 107.56(16) . .
O3 S1 O1 110.8(2) . .
O3 S1 C1 106.12(16) . .
S1 O1 Ag1 114.23(16) . 4_565
Ag1 N1 H1A 115(3) . .
Ag1 N1 H1B 101(3) . .
H1A N1 H1B 109(4) . .
C3 N1 Ag1 112.3(2) . .
C3 N1 H1A 110(3) . .
C3 N1 H1B 109(3) . .
C7 N2 Ag1 120.7(3) . .
C7 N2 C15 117.6(3) . .
C15 N2 Ag1 121.3(3) . .
C17 N3 Ag1 120.5(3) . .
C17 N3 C25 117.6(3) . .
C25 N3 Ag1 121.2(3) . .
C1 C2 H2 120.1 . .
C1 C2 C3 119.7(3) . .
C3 C2 H2 120.1 . .
C2 C1 S1 120.2(3) . .
C2 C1 C6 120.9(3) . .
C6 C1 S1 118.9(3) . .
C2 C3 N1 120.6(3) . .
C4 C3 N1 120.0(3) . .
C4 C3 C2 119.3(3) . .
C3 C4 H4 119.9 . .
C5 C4 C3 120.3(3) . .
C5 C4 H4 119.9 . .
C1 C6 H6 120.4 . .
C5 C6 C1 119.1(3) . .
C5 C6 H6 120.4 . .
N2 C7 H7 117.6 . .
N2 C7 C8 124.7(4) . .
C8 C7 H7 117.6 . .
C7 C8 C13 117.3(4) . .
C7 C8 C9 122.7(4) . .
C13 C8 C9 119.9(4) . .
C17 C18 C23 116.9(3) . .
C17 C18 C19 123.3(4) . .
C19 C18 C23 119.8(4) . .
C4 C5 H5 119.7 . .
C6 C5 C4 120.7(3) . .
C6 C5 H5 119.7 . .
C18 C23 C22 118.5(4) . .
C24 C23 C18 118.0(4) . .
C24 C23 C22 123.5(4) . .
N3 C17 C18 125.0(4) . .
N3 C17 H17 117.5 . .
C18 C17 H17 117.5 . .
C8 C13 C12 118.4(4) . .
C14 C13 C8 117.5(4) . .
C14 C13 C12 124.1(5) . .
C18 C19 H19 120.0 . .
C20 C19 C18 120.1(4) . .
C20 C19 H19 120.0 . .
C8 C9 H9 120.2 . .
C10 C9 C8 119.6(5) . .
C10 C9 H9 120.2 . .
N3 C25 C26 115.7(4) . .
C24 C25 N3 121.1(4) . .
C24 C25 C26 123.2(4) . .
C23 C22 H22 119.6 . .
C21 C22 C23 120.8(4) . .
C21 C22 H22 119.6 . .
N2 C15 C16 115.0(4) . .
C14 C15 N2 121.6(4) . .
C14 C15 C16 123.5(5) . .
C13 C14 H14 119.3 . .
C15 C14 C13 121.3(4) . .
C15 C14 H14 119.3 . .
C19 C20 H20 119.9 . .
C19 C20 C21 120.1(4) . .
C21 C20 H20 119.9 . .
C22 C21 C20 120.6(4) . .
C22 C21 H21 119.7 . .
C20 C21 H21 119.7 . .
C23 C24 H24 119.3 . .
C25 C24 C23 121.3(4) . .
C25 C24 H24 119.3 . .
C9 C10 H10 119.8 . .
C9 C10 C11 120.4(5) . .
C11 C10 H10 119.8 . .
C10 C11 H11 119.0 . .
C12 C11 C10 121.9(5) . .
C12 C11 H11 119.0 . .
C13 C12 H12 120.1 . .
C11 C12 C13 119.7(5) . .
C11 C12 H12 120.1 . .
C15 C16 H16A 109.5 . .
C15 C16 H16B 109.5 . .
C15 C16 H16C 109.5 . .
H16A C16 H16B 109.5 . .
H16A C16 H16C 109.5 . .
H16B C16 H16C 109.5 . .
C25 C26 H26A 109.5 . .
C25 C26 H26B 109.5 . .
C25 C26 H26C 109.5 . .
H26A C26 H26B 109.5 . .
H26A C26 H26C 109.5 . .
H26B C26 H26C 109.5 . .

loop_
_geom_bond_atom_site_label_1
_geom_bond_atom_site_label_2
_geom_bond_distance
_geom_bond_site_symmetry_2
Ag1 O1 2.525(2) 4_566
Ag1 N1 2.360(4) .
Ag1 N2 2.296(3) .
Ag1 N3 2.247(3) .
S1 O1 1.449(3) .
S1 O2 1.417(3) .
S1 O3 1.433(3) .
S1 C1 1.769(3) .
O1 Ag1 2.525(2) 4_565
N1 H1A 0.84(4) .
N1 H1B 0.802(10) .
N1 C3 1.410(5) .
N2 C7 1.313(5) .
N2 C15 1.362(5) .
N3 C17 1.312(5) .
N3 C25 1.375(5) .
C2 H2 0.9300 .
C2 C1 1.373(4) .
C2 C3 1.383(4) .
C1 C6 1.376(5) .
C3 C4 1.379(5) .
C4 H4 0.9300 .
C4 C5 1.374(5) .
C6 H6 0.9300 .
C6 C5 1.367(5) .
C7 H7 0.9300 .
C7 C8 1.396(5) .
C8 C13 1.396(6) .
C8 C9 1.416(6) .
C18 C23 1.402(5) .
C18 C17 1.390(5) .
C18 C19 1.391(5) .
C5 H5 0.9300 .
C23 C22 1.410(6) .
C23 C24 1.388(6) .
C17 H17 0.9300 .
C13 C14 1.391(6) .
C13 C12 1.408(6) .
C19 H19 0.9300 .
C19 C20 1.364(6) .
C9 H9 0.9300 .
C9 C10 1.340(6) .
C25 C24 1.349(5) .
C25 C26 1.495(6) .
C22 H22 0.9300 .
C22 C21 1.335(6) .
C15 C14 1.353(6) .
C15 C16 1.511(6) .
C14 H14 0.9300 .
C20 H20 0.9300 .
C20 C21 1.400(7) .
C21 H21 0.9300 .
C24 H24 0.9300 .
C10 H10 0.9300 .
C10 C11 1.384(8) .
C11 H11 0.9300 .
C11 C12 1.343(7) .
C12 H12 0.9300 .
C16 H16A 0.9600 .
C16 H16B 0.9600 .
C16 H16C 0.9600 .
C26 H26A 0.9600 .
C26 H26B 0.9600 .
C26 H26C 0.9600 .

loop_
_geom_torsion_atom_site_label_1
_geom_torsion_atom_site_label_2
_geom_torsion_atom_site_label_3
_geom_torsion_atom_site_label_4
_geom_torsion
_geom_torsion_site_symmetry_1
_geom_torsion_site_symmetry_2
_geom_torsion_site_symmetry_3
_geom_torsion_site_symmetry_4
Ag1 N1 C3 C2 99.4(4) . . . .
Ag1 N1 C3 C4 -76.4(4) . . . .
Ag1 N2 C7 C8 171.0(3) . . . .
Ag1 N2 C15 C14 -171.1(3) . . . .
Ag1 N2 C15 C16 8.6(5) . . . .
Ag1 N3 C17 C18 170.5(3) . . . .
Ag1 N3 C25 C24 -168.9(4) . . . .
Ag1 N3 C25 C26 11.4(6) . . . .
S1 C1 C6 C5 -179.4(3) . . . .
O1 S1 C1 C2 -96.0(3) . . . .
O1 S1 C1 C6 83.9(3) . . . .
N1 C3 C4 C5 176.4(4) . . . .
O2 S1 O1 Ag1 83.3(2) . . . 4_565
O2 S1 C1 C2 24.0(4) . . . .
O2 S1 C1 C6 -156.2(3) . . . .
N2 C7 C8 C13 -0.3(6) . . . .
N2 C7 C8 C9 -178.5(4) . . . .
N2 C15 C14 C13 0.6(7) . . . .
O3 S1 O1 Ag1 -46.1(2) . . . 4_565
O3 S1 C1 C2 146.7(3) . . . .
O3 S1 C1 C6 -33.4(4) . . . .
N3 C25 C24 C23 -1.4(7) . . . .
C2 C1 C6 C5 0.5(6) . . . .
C2 C3 C4 C5 0.5(6) . . . .
C1 S1 O1 Ag1 -160.16(15) . . . 4_565
C1 C2 C3 N1 -176.1(3) . . . .
C1 C2 C3 C4 -0.3(6) . . . .
C1 C6 C5 C4 -0.2(6) . . . .
C3 C2 C1 S1 179.7(3) . . . .
C3 C2 C1 C6 -0.2(5) . . . .
C3 C4 C5 C6 -0.2(6) . . . .
C7 N2 C15 C14 1.2(6) . . . .
C7 N2 C15 C16 -179.2(4) . . . .
C7 C8 C13 C14 2.0(6) . . . .
C7 C8 C13 C12 -176.9(4) . . . .
C7 C8 C9 C10 177.8(4) . . . .
C8 C13 C14 C15 -2.2(7) . . . .
C8 C13 C12 C11 -0.7(7) . . . .
C8 C9 C10 C11 -1.2(7) . . . .
C18 C23 C22 C21 1.9(6) . . . .
C18 C23 C24 C25 -0.7(7) . . . .
C18 C19 C20 C21 1.5(7) . . . .
C23 C18 C17 N3 -1.5(6) . . . .
C23 C18 C19 C20 -1.3(6) . . . .
C23 C22 C21 C20 -1.7(7) . . . .
C17 N3 C25 C24 2.0(7) . . . .
C17 N3 C25 C26 -177.7(5) . . . .
C17 C18 C23 C22 -178.0(4) . . . .
C17 C18 C23 C24 2.1(6) . . . .
C17 C18 C19 C20 176.2(4) . . . .
C13 C8 C9 C10 -0.4(6) . . . .
C19 C18 C23 C22 -0.4(6) . . . .
C19 C18 C23 C24 179.7(4) . . . .
C19 C18 C17 N3 -179.1(4) . . . .
C19 C20 C21 C22 0.0(7) . . . .
C9 C8 C13 C14 -179.7(4) . . . .
C9 C8 C13 C12 1.4(6) . . . .
C9 C10 C11 C12 1.9(8) . . . .
C25 N3 C17 C18 -0.5(7) . . . .
C22 C23 C24 C25 179.4(4) . . . .
C15 N2 C7 C8 -1.3(6) . . . .
C14 C13 C12 C11 -179.5(5) . . . .
C24 C23 C22 C21 -178.2(5) . . . .
C10 C11 C12 C13 -1.0(8) . . . .
C12 C13 C14 C15 176.7(4) . . . .
C16 C15 C14 C13 -179.1(4) . . . .
C26 C25 C24 C23 178.3(5) . . . .
